data_7000591
loop_
_publ_author_name
'Garon, Christian N.'
'McIsaac, Daniel I.'
'Vogels, Christopher M.'
'Decken, Andreas'
'Williams, Ian D.'
'Kleeberg, Christian'
'Marder, Todd B.'
'Westcott, Stephen A.'

_publ_section_title
;
 Synthesis and structure of indenyl rhodium(I) complexes containing
 unsaturated phosphines: catalyst precursors for alkene hydroboration
;
_journal_issue 9
_journal_name_full 'Dalton Transactions'
_journal_page_first 1624
_journal_page_last 1631
_journal_paper_doi 10.1039/b812259h
_journal_year 2009
_chemical_formula_moiety 'C25 H35 Rh'
_chemical_formula_sum 'C25 H35 Rh'
_chemical_formula_weight 438.44
_space_group_IT_number 19
_symmetry_cell_setting orthorhombic
_symmetry_Int_Tables_number 19
_symmetry_space_group_name_Hall 'P 2ac 2ab'
_symmetry_space_group_name_H-M 'P 21 21 21'
_atom_sites_solution_hydrogens geom
_atom_sites_solution_primary direct
_atom_sites_solution_secondary difmap
_audit_creation_method SHELXL-97
_cell_angle_alpha 90.00
_cell_angle_beta 90.00
_cell_angle_gamma 90.00
_cell_formula_units_Z 4
_cell_length_a 7.3306(6)
_cell_length_b 13.4620(12)
_cell_length_c 20.7134(19)
_cell_measurement_reflns_used 5932
_cell_measurement_temperature 173(1)
_cell_measurement_theta_max 28.1765
_cell_measurement_theta_min 2.48
_cell_volume 2044.1(3)
_computing_cell_refinement 'Bruker SMART'
_computing_data_collection 'Bruker SMART'
_computing_data_reduction 'Bruker SAINT'
_computing_molecular_graphics 'Bruker SHELXTL (Sheldrick, 2008)'
_computing_publication_material 'Bruker SHELXTL (Sheldrick, 2008)'
_computing_structure_refinement 'SHELXL-97 (Sheldrick, 2008)'
_computing_structure_solution 'SHELXS-97 (Sheldrick, 2008)'
_diffrn_ambient_temperature 173(1)
_diffrn_measured_fraction_theta_full 0.999
_diffrn_measured_fraction_theta_max 0.980
_diffrn_measurement_device_type 'Bruker AXS SMART1000/P4'
_diffrn_measurement_method 'phi and omega scans'
_diffrn_radiation_monochromator graphite
_diffrn_radiation_probe x-ray
_diffrn_radiation_type MoK\a
_diffrn_radiation_wavelength 0.71073
_diffrn_reflns_av_R_equivalents 0.0240
_diffrn_reflns_av_sigmaI/netI 0.0242
_diffrn_reflns_limit_h_max 8
_diffrn_reflns_limit_h_min -9
_diffrn_reflns_limit_k_max 17
_diffrn_reflns_limit_k_min -17
_diffrn_reflns_limit_l_max 26
_diffrn_reflns_limit_l_min -26
_diffrn_reflns_number 14137
_diffrn_reflns_theta_full 25.00
_diffrn_reflns_theta_max 27.49
_diffrn_reflns_theta_min 1.80
_diffrn_source 'fine-focus sealed tube'
_diffrn_source_type K760
_diffrn_standards_decay_% 0
_diffrn_standards_interval_count 0
_diffrn_standards_interval_time 0
_diffrn_standards_number 0
_exptl_absorpt_coefficient_mu 0.841
_exptl_absorpt_correction_T_max 0.8667
_exptl_absorpt_correction_T_min 0.6322
_exptl_absorpt_correction_type multi-scan
_exptl_absorpt_process_details 'SADABS (Sheldrick, 2004)'
_exptl_crystal_colour Yellow
_exptl_crystal_density_diffrn 1.425
_exptl_crystal_density_method 'not measured'
_exptl_crystal_description Parallelepiped
_exptl_crystal_F_000 920
_exptl_crystal_size_max 0.60
_exptl_crystal_size_mid 0.23
_exptl_crystal_size_min 0.17
_refine_diff_density_max 0.795
_refine_diff_density_min -0.275
_refine_diff_density_rms 0.056
_refine_ls_abs_structure_details 'Flack H D (1983), Acta Cryst. A39, 876-881'
_refine_ls_abs_structure_Flack -0.011(19)
_refine_ls_extinction_method none
_refine_ls_goodness_of_fit_ref 1.038
_refine_ls_hydrogen_treatment constr
_refine_ls_matrix_type full
_refine_ls_number_parameters 235
_refine_ls_number_reflns 4575
_refine_ls_number_restraints 0
_refine_ls_restrained_S_all 1.038
_refine_ls_R_factor_all 0.0211
_refine_ls_R_factor_gt 0.0195
_refine_ls_shift/su_max 0.002
_refine_ls_shift/su_mean 0.000
_refine_ls_structure_factor_coef Fsqd
_refine_ls_weighting_details 'calc w=1/[\s^2^(Fo^2^)+(0.0306P)^2^+0.3037P] where P=(Fo^2^+2Fc^2^)/3'
_refine_ls_weighting_scheme calc
_refine_ls_wR_factor_gt 0.0488
_refine_ls_wR_factor_ref 0.0497
_reflns_number_gt 4429
_reflns_number_total 4575
_reflns_threshold_expression 'I > 2\s(I)'
_cod_data_source_file b812259h.txt
_cod_data_source_block sw051112
_cod_database_code 7000591

loop_
_symmetry_equiv_pos_as_xyz
'x, y, z'
'-x+1/2, -y, z+1/2'
'-x, y+1/2, -z+1/2'
'x+1/2, -y+1/2, -z'

loop_
_atom_site_label
_atom_site_type_symbol
_atom_site_fract_x
_atom_site_fract_y
_atom_site_fract_z
_atom_site_U_iso_or_equiv
_atom_site_adp_type
_atom_site_occupancy
_atom_site_symmetry_multiplicity
_atom_site_calc_flag
_atom_site_refinement_flags
_atom_site_disorder_assembly
_atom_site_disorder_group
Rh Rh 0.769368(17) 0.400318(9) 0.104482(6) 0.01619(5) Uani 1 1 d . . .
C1A C 0.4835(2) 0.41932(15) 0.16089(10) 0.0212(4) Uani 1 1 d . . .
C1 C 0.5256(3) 0.31829(17) 0.14068(11) 0.0253(5) Uani 1 1 d . . .
H1 H 0.5289 0.2590 0.1697 0.030 Uiso 1 1 calc R . .
C2 C 0.5221(3) 0.31528(17) 0.07233(11) 0.0278(5) Uani 1 1 d . . .
H2 H 0.5224 0.2539 0.0451 0.033 Uiso 1 1 calc R . .
C3 C 0.5079(3) 0.41416(17) 0.04936(10) 0.0249(4) Uani 1 1 d . . .
H3 H 0.4976 0.4339 0.0030 0.030 Uiso 1 1 calc R . .
C3A C 0.4732(2) 0.47878(14) 0.10400(11) 0.0216(4) Uani 1 1 d . . .
C4 C 0.4365(2) 0.58112(15) 0.10871(11) 0.0266(4) Uani 1 1 d . . .
H4 H 0.4320 0.6215 0.0711 0.032 Uiso 1 1 calc R . .
C5 C 0.4073(3) 0.62160(16) 0.16868(11) 0.0298(5) Uani 1 1 d . . .
H5 H 0.3810 0.6905 0.1724 0.036 Uiso 1 1 calc R . .
C6 C 0.4158(3) 0.56292(17) 0.22465(11) 0.0314(5) Uani 1 1 d . . .
H6 H 0.3938 0.5928 0.2655 0.038 Uiso 1 1 calc R . .
C7 C 0.4550(3) 0.46377(16) 0.22172(10) 0.0256(4) Uani 1 1 d . . .
H7 H 0.4628 0.4253 0.2601 0.031 Uiso 1 1 calc R . .
C8 C 0.9545(3) 0.51190(15) 0.06927(9) 0.0202(4) Uani 1 1 d . . .
H8 H 1.0729 0.5136 0.0933 0.024 Uiso 1 1 calc R . .
C9 C 0.9441(3) 0.43401(15) 0.02406(9) 0.0209(4) Uani 1 1 d . . .
H9 H 1.0567 0.3921 0.0233 0.025 Uiso 1 1 calc R . .
C10 C 0.8606(3) 0.44714(16) -0.04225(10) 0.0256(4) Uani 1 1 d . . .
H10A H 0.7636 0.4982 -0.0404 0.031 Uiso 1 1 calc R . .
H10B H 0.8049 0.3839 -0.0565 0.031 Uiso 1 1 calc R . .
C11 C 1.0084(4) 0.47904(18) -0.09064(10) 0.0365(5) Uani 1 1 d . . .
H11A H 1.0887 0.4214 -0.0992 0.044 Uiso 1 1 calc R . .
H11B H 0.9483 0.4968 -0.1319 0.044 Uiso 1 1 calc R . .
C12 C 1.1267(3) 0.56609(19) -0.06937(13) 0.0402(6) Uani 1 1 d . . .
H12A H 1.2138 0.5815 -0.1045 0.048 Uiso 1 1 calc R . .
H12B H 1.1988 0.5452 -0.0313 0.048 Uiso 1 1 calc R . .
C13 C 1.0233(4) 0.66121(18) -0.05208(13) 0.0385(6) Uani 1 1 d . . .
H13A H 0.9003 0.6573 -0.0717 0.046 Uiso 1 1 calc R . .
H13B H 1.0872 0.7179 -0.0724 0.046 Uiso 1 1 calc R . .
C14 C 1.0003(3) 0.68428(16) 0.02034(11) 0.0293(5) Uani 1 1 d . . .
H14A H 1.1223 0.6828 0.0408 0.035 Uiso 1 1 calc R . .
H14B H 0.9524 0.7527 0.0247 0.035 Uiso 1 1 calc R . .
C15 C 0.8741(3) 0.61373(15) 0.05782(10) 0.0235(4) Uani 1 1 d . . .
H15A H 0.8447 0.6442 0.1001 0.028 Uiso 1 1 calc R . .
H15B H 0.7585 0.6063 0.0336 0.028 Uiso 1 1 calc R . .
C16 C 0.9892(2) 0.30924(16) 0.13959(9) 0.0198(4) Uani 1 1 d . . .
H16 H 1.1068 0.3216 0.1165 0.024 Uiso 1 1 calc R . .
C17 C 0.9503(2) 0.38192(14) 0.18629(10) 0.0209(4) Uani 1 1 d . . .
H17 H 1.0458 0.4348 0.1892 0.025 Uiso 1 1 calc R . .
C18 C 0.8671(3) 0.35584(15) 0.25087(9) 0.0225(4) Uani 1 1 d . . .
H18A H 0.7879 0.2967 0.2461 0.027 Uiso 1 1 calc R . .
H18B H 0.7906 0.4117 0.2661 0.027 Uiso 1 1 calc R . .
C19 C 1.0176(3) 0.33415(17) 0.30089(10) 0.0283(5) Uani 1 1 d . . .
H19A H 1.0782 0.3975 0.3122 0.034 Uiso 1 1 calc R . .
H19B H 0.9595 0.3082 0.3406 0.034 Uiso 1 1 calc R . .
C20 C 1.1636(3) 0.26033(15) 0.27915(10) 0.0263(4) Uani 1 1 d . . .
H20A H 1.2510 0.2510 0.3151 0.032 Uiso 1 1 calc R . .
H20B H 1.2316 0.2901 0.2427 0.032 Uiso 1 1 calc R . .
C21 C 1.0942(3) 0.15734(15) 0.25797(10) 0.0271(4) Uani 1 1 d . . .
H21A H 1.1732 0.1060 0.2777 0.033 Uiso 1 1 calc R . .
H21B H 0.9695 0.1479 0.2753 0.033 Uiso 1 1 calc R . .
C22 C 1.0894(3) 0.14032(15) 0.18485(11) 0.0282(4) Uani 1 1 d . . .
H22A H 1.0683 0.0687 0.1770 0.034 Uiso 1 1 calc R . .
H22B H 1.2111 0.1568 0.1672 0.034 Uiso 1 1 calc R . .
C23 C 0.9453(3) 0.19942(15) 0.14658(10) 0.0249(4) Uani 1 1 d . . .
H23A H 0.9335 0.1699 0.1030 0.030 Uiso 1 1 calc R . .
H23B H 0.8259 0.1925 0.1685 0.030 Uiso 1 1 calc R . .

loop_
_atom_site_aniso_label
_atom_site_aniso_U_11
_atom_site_aniso_U_22
_atom_site_aniso_U_33
_atom_site_aniso_U_23
_atom_site_aniso_U_13
_atom_site_aniso_U_12
Rh 0.01639(6) 0.01527(7) 0.01692(7) 0.00029(5) -0.00007(5) -0.00093(5)
C1A 0.0147(7) 0.0222(11) 0.0267(10) 0.0015(8) 0.0016(7) -0.0022(7)
C1 0.0193(9) 0.0223(11) 0.0344(12) 0.0012(9) 0.0018(8) -0.0062(8)
C2 0.0219(9) 0.0267(12) 0.0349(12) -0.0082(9) -0.0039(9) -0.0046(9)
C3 0.0207(8) 0.0313(12) 0.0227(10) -0.0024(9) -0.0039(7) -0.0003(9)
C3A 0.0144(7) 0.0251(9) 0.0253(9) 0.0007(9) -0.0034(9) 0.0005(7)
C4 0.0187(7) 0.0266(10) 0.0344(11) 0.0053(9) 0.0009(8) 0.0017(7)
C5 0.0209(8) 0.0231(11) 0.0454(13) -0.0051(9) 0.0040(9) 0.0029(8)
C6 0.0228(9) 0.0382(12) 0.0333(12) -0.0130(10) 0.0048(9) 0.0002(9)
C7 0.0178(8) 0.0337(11) 0.0254(10) 0.0011(9) 0.0016(8) 0.0014(8)
C8 0.0176(8) 0.0227(10) 0.0204(9) 0.0039(8) 0.0014(7) -0.0032(7)
C9 0.0222(8) 0.0217(10) 0.0189(9) 0.0021(8) 0.0052(8) -0.0005(7)
C10 0.0341(10) 0.0238(10) 0.0189(10) -0.0010(8) 0.0016(8) -0.0010(9)
C11 0.0508(13) 0.0343(12) 0.0244(12) 0.0007(9) 0.0131(10) 0.0007(11)
C12 0.0406(12) 0.0415(14) 0.0384(13) 0.0089(11) 0.0158(11) 0.0026(11)
C13 0.0433(13) 0.0306(12) 0.0418(14) 0.0128(11) 0.0098(11) -0.0021(11)
C14 0.0328(10) 0.0196(10) 0.0354(12) 0.0066(9) 0.0017(9) -0.0035(9)
C15 0.0259(8) 0.0206(10) 0.0239(10) -0.0006(8) 0.0022(7) -0.0005(8)
C16 0.0189(8) 0.0209(10) 0.0196(10) 0.0054(8) 0.0010(7) 0.0020(8)
C17 0.0201(8) 0.0208(10) 0.0218(9) 0.0041(8) -0.0046(7) -0.0019(7)
C18 0.0234(9) 0.0237(10) 0.0203(10) -0.0014(8) -0.0009(7) 0.0034(8)
C19 0.0320(10) 0.0302(11) 0.0227(11) 0.0013(9) -0.0058(9) 0.0009(9)
C20 0.0245(9) 0.0274(10) 0.0270(11) 0.0077(8) -0.0041(8) 0.0014(8)
C21 0.0260(10) 0.0245(11) 0.0307(11) 0.0085(9) -0.0008(9) 0.0045(8)
C22 0.0324(10) 0.0206(10) 0.0317(11) 0.0021(9) -0.0007(9) 0.0058(8)
C23 0.0292(9) 0.0201(10) 0.0254(10) -0.0021(8) -0.0025(8) 0.0020(8)

loop_
_atom_type_symbol
_atom_type_description
_atom_type_scat_dispersion_real
_atom_type_scat_dispersion_imag
_atom_type_scat_source
C C 0.0033 0.0016 'International Tables Vol C Tables 4.2.6.8 and 6.1.1.4'
H H 0.0000 0.0000 'International Tables Vol C Tables 4.2.6.8 and 6.1.1.4'
Rh Rh -1.1178 0.9187 'International Tables Vol C Tables 4.2.6.8 and 6.1.1.4'

loop_
_geom_angle_atom_site_label_1
_geom_angle_atom_site_label_2
_geom_angle_atom_site_label_3
_geom_angle
_geom_angle_site_symmetry_1
_geom_angle_site_symmetry_3
_geom_angle_publ_flag
C9 Rh C16 86.33(7) . . ?
C9 Rh C8 38.21(7) . . ?
C16 Rh C8 92.29(7) . . ?
C9 Rh C17 105.40(8) . . ?
C16 Rh C17 37.98(8) . . ?
C8 Rh C17 87.63(7) . . ?
C9 Rh C1 147.38(8) . . ?
C16 Rh C1 101.78(7) . . ?
C8 Rh C1 164.78(7) . . ?
C17 Rh C1 99.84(8) . . ?
C9 Rh C3 95.58(8) . . ?
C16 Rh C3 149.43(8) . . ?
C8 Rh C3 108.00(8) . . ?
C17 Rh C3 158.86(7) . . ?
C1 Rh C3 61.76(8) . . ?
C9 Rh C2 111.02(8) . . ?
C16 Rh C2 114.48(9) . . ?
C8 Rh C2 139.88(8) . . ?
C17 Rh C2 131.92(8) . . ?
C1 Rh C2 36.91(8) . . ?
C3 Rh C2 36.86(8) . . ?
C9 Rh C1A 150.50(7) . . ?
C16 Rh C1A 123.17(7) . . ?
C8 Rh C1A 129.64(7) . . ?
C17 Rh C1A 99.50(7) . . ?
C1 Rh C1A 36.28(7) . . ?
C3 Rh C1A 59.65(7) . . ?
C2 Rh C1A 59.77(8) . . ?
C9 Rh C3A 116.12(7) . . ?
C16 Rh C3A 157.54(7) . . ?
C8 Rh C3A 105.10(7) . . ?
C17 Rh C3A 127.14(7) . . ?
C1 Rh C3A 59.84(7) . . ?
C3 Rh C3A 36.07(7) . . ?
C2 Rh C3A 59.72(7) . . ?
C1A Rh C3A 34.38(7) . . ?
C7 C1A C3A 119.46(19) . . ?
C7 C1A C1 133.2(2) . . ?
C3A C1A C1 107.34(18) . . ?
C7 C1A Rh 127.34(13) . . ?
C3A C1A Rh 72.89(10) . . ?
C1 C1A Rh 65.02(10) . . ?
C2 C1 C1A 108.1(2) . . ?
C2 C1 Rh 72.10(13) . . ?
C1A C1 Rh 78.69(11) . . ?
C2 C1 H1 125.3 . . ?
C1A C1 H1 125.3 . . ?
Rh C1 H1 125.3 . . ?
C1 C2 C3 108.1(2) . . ?
C1 C2 Rh 70.99(12) . . ?
C3 C2 Rh 71.33(11) . . ?
C1 C2 H2 125.9 . . ?
C3 C2 H2 125.9 . . ?
Rh C2 H2 125.9 . . ?
C2 C3 C3A 108.31(19) . . ?
C2 C3 Rh 71.81(11) . . ?
C3A C3 Rh 78.60(11) . . ?
C2 C3 H3 125.3 . . ?
C3A C3 H3 125.3 . . ?
Rh C3 H3 125.3 . . ?
C4 C3A C1A 120.2(2) . . ?
C4 C3A C3 132.5(2) . . ?
C1A C3A C3 107.38(17) . . ?
C4 C3A Rh 126.86(12) . . ?
C1A C3A Rh 72.73(10) . . ?
C3 C3A Rh 65.33(10) . . ?
C5 C4 C3A 118.7(2) . . ?
C5 C4 H4 120.6 . . ?
C3A C4 H4 120.6 . . ?
C4 C5 C6 121.1(2) . . ?
C4 C5 H5 119.4 . . ?
C6 C5 H5 119.4 . . ?
C7 C6 C5 121.5(2) . . ?
C7 C6 H6 119.3 . . ?
C5 C6 H6 119.3 . . ?
C6 C7 C1A 119.0(2) . . ?
C6 C7 H7 120.5 . . ?
C1A C7 H7 120.5 . . ?
C9 C8 C15 123.36(17) . . ?
C9 C8 Rh 70.80(11) . . ?
C15 C8 Rh 116.12(13) . . ?
C9 C8 H8 113.3 . . ?
C15 C8 H8 113.3 . . ?
Rh C8 H8 113.3 . . ?
C8 C9 C10 122.59(18) . . ?
C8 C9 Rh 70.99(11) . . ?
C10 C9 Rh 119.15(14) . . ?
C8 C9 H9 112.7 . . ?
C10 C9 H9 112.7 . . ?
Rh C9 H9 112.7 . . ?
C9 C10 C11 109.85(18) . . ?
C9 C10 H10A 109.7 . . ?
C11 C10 H10A 109.7 . . ?
C9 C10 H10B 109.7 . . ?
C11 C10 H10B 109.7 . . ?
H10A C10 H10B 108.2 . . ?
C12 C11 C10 115.32(19) . . ?
C12 C11 H11A 108.4 . . ?
C10 C11 H11A 108.4 . . ?
C12 C11 H11B 108.4 . . ?
C10 C11 H11B 108.4 . . ?
H11A C11 H11B 107.5 . . ?
C11 C12 C13 115.4(2) . . ?
C11 C12 H12A 108.4 . . ?
C13 C12 H12A 108.4 . . ?
C11 C12 H12B 108.4 . . ?
C13 C12 H12B 108.4 . . ?
H12A C12 H12B 107.5 . . ?
C12 C13 C14 116.8(2) . . ?
C12 C13 H13A 108.1 . . ?
C14 C13 H13A 108.1 . . ?
C12 C13 H13B 108.1 . . ?
C14 C13 H13B 108.1 . . ?
H13A C13 H13B 107.3 . . ?
C15 C14 C13 115.66(18) . . ?
C15 C14 H14A 108.4 . . ?
C13 C14 H14A 108.4 . . ?
C15 C14 H14B 108.4 . . ?
C13 C14 H14B 108.4 . . ?
H14A C14 H14B 107.4 . . ?
C8 C15 C14 113.89(16) . . ?
C8 C15 H15A 108.8 . . ?
C14 C15 H15A 108.8 . . ?
C8 C15 H15B 108.8 . . ?
C14 C15 H15B 108.8 . . ?
H15A C15 H15B 107.7 . . ?
C17 C16 C23 124.67(18) . . ?
C17 C16 Rh 71.57(11) . . ?
C23 C16 Rh 115.35(13) . . ?
C17 C16 H16 112.9 . . ?
C23 C16 H16 112.9 . . ?
Rh C16 H16 112.9 . . ?
C16 C17 C18 121.97(17) . . ?
C16 C17 Rh 70.45(11) . . ?
C18 C17 Rh 118.17(13) . . ?
C16 C17 H17 113.2 . . ?
C18 C17 H17 113.2 . . ?
Rh C17 H17 113.2 . . ?
C17 C18 C19 110.50(16) . . ?
C17 C18 H18A 109.5 . . ?
C19 C18 H18A 109.5 . . ?
C17 C18 H18B 109.5 . . ?
C19 C18 H18B 109.5 . . ?
H18A C18 H18B 108.1 . . ?
C20 C19 C18 115.23(17) . . ?
C20 C19 H19A 108.5 . . ?
C18 C19 H19A 108.5 . . ?
C20 C19 H19B 108.5 . . ?
C18 C19 H19B 108.5 . . ?
H19A C19 H19B 107.5 . . ?
C19 C20 C21 115.97(17) . . ?
C19 C20 H20A 108.3 . . ?
C21 C20 H20A 108.3 . . ?
C19 C20 H20B 108.3 . . ?
C21 C20 H20B 108.3 . . ?
H20A C20 H20B 107.4 . . ?
C22 C21 C20 115.08(17) . . ?
C22 C21 H21A 108.5 . . ?
C20 C21 H21A 108.5 . . ?
C22 C21 H21B 108.5 . . ?
C20 C21 H21B 108.5 . . ?
H21A C21 H21B 107.5 . . ?
C21 C22 C23 116.55(17) . . ?
C21 C22 H22A 108.2 . . ?
C23 C22 H22A 108.2 . . ?
C21 C22 H22B 108.2 . . ?
C23 C22 H22B 108.2 . . ?
H22A C22 H22B 107.3 . . ?
C16 C23 C22 113.96(16) . . ?
C16 C23 H23A 108.8 . . ?
C22 C23 H23A 108.8 . . ?
C16 C23 H23B 108.8 . . ?
C22 C23 H23B 108.8 . . ?
H23A C23 H23B 107.7 . . ?

loop_
_geom_bond_atom_site_label_1
_geom_bond_atom_site_label_2
_geom_bond_distance
_geom_bond_site_symmetry_2
_geom_bond_publ_flag
Rh C9 2.1495(19) . ?
Rh C16 2.1513(19) . ?
Rh C8 2.1520(19) . ?
Rh C17 2.1659(19) . ?
Rh C1 2.230(2) . ?
Rh C3 2.2385(19) . ?
Rh C2 2.245(2) . ?
Rh C1A 2.4126(18) . ?
Rh C3A 2.4148(17) . ?
C1A C7 1.411(3) . ?
C1A C3A 1.427(3) . ?
C1A C1 1.456(3) . ?
C1 C2 1.417(3) . ?
C1 H1 1.0000 . ?
C2 C3 1.417(3) . ?
C2 H2 1.0000 . ?
C3 C3A 1.450(3) . ?
C3 H3 1.0000 . ?
C3A C4 1.407(3) . ?
C4 C5 1.373(3) . ?
C4 H4 0.9500 . ?
C5 C6 1.404(3) . ?
C5 H5 0.9500 . ?
C6 C7 1.367(3) . ?
C6 H6 0.9500 . ?
C7 H7 0.9500 . ?
C8 C9 1.408(3) . ?
C8 C15 1.511(3) . ?
C8 H8 1.0000 . ?
C9 C10 1.514(3) . ?
C9 H9 1.0000 . ?
C10 C11 1.537(3) . ?
C10 H10A 0.9900 . ?
C10 H10B 0.9900 . ?
C11 C12 1.523(4) . ?
C11 H11A 0.9900 . ?
C11 H11B 0.9900 . ?
C12 C13 1.531(3) . ?
C12 H12A 0.9900 . ?
C12 H12B 0.9900 . ?
C13 C14 1.541(3) . ?
C13 H13A 0.9900 . ?
C13 H13B 0.9900 . ?
C14 C15 1.537(3) . ?
C14 H14A 0.9900 . ?
C14 H14B 0.9900 . ?
C15 H15A 0.9900 . ?
C15 H15B 0.9900 . ?
C16 C17 1.405(3) . ?
C16 C23 1.520(3) . ?
C16 H16 1.0000 . ?
C17 C18 1.511(3) . ?
C17 H17 1.0000 . ?
C18 C19 1.542(3) . ?
C18 H18A 0.9900 . ?
C18 H18B 0.9900 . ?
C19 C20 1.528(3) . ?
C19 H19A 0.9900 . ?
C19 H19B 0.9900 . ?
C20 C21 1.541(3) . ?
C20 H20A 0.9900 . ?
C20 H20B 0.9900 . ?
C21 C22 1.532(3) . ?
C21 H21A 0.9900 . ?
C21 H21B 0.9900 . ?
C22 C23 1.542(3) . ?
C22 H22A 0.9900 . ?
C22 H22B 0.9900 . ?
C23 H23A 0.9900 . ?
C23 H23B 0.9900 . ?
